data_4500593
loop_
_publ_author_name
'Wu, Hua'
'Liu, Hai-Yan'
'Yang, Jin'
'Liu, Bo'
'Ma, Jian-Fang'
'Liu, Ying-Ying'
'Liu, Yun-Yu'

_publ_section_title
;
 Series of Coordination Polymers Based on Different Carboxylates and a
 Tri(4-imidazolylphenyl)amine Ligand: Entangled Structures and
 Photoluminescence
;
_journal_issue 6
_journal_name_full 'Crystal Growth &amp; Design'
_journal_page_first 2317
_journal_paper_doi 10.1021/cg200005q
_journal_volume 11
_journal_year 2011
_chemical_formula_moiety '2(C41 H31 Cd N7 O4), H2 O'
_chemical_formula_sum 'C82 H64 Cd2 N14 O9'
_chemical_formula_weight 1614.27
_chemical_name_systematic
;
 ?
;
_space_group_IT_number 2
_symmetry_cell_setting triclinic
_symmetry_space_group_name_Hall '-P 1'
_symmetry_space_group_name_H-M 'P -1'
_atom_sites_solution_hydrogens geom
_atom_sites_solution_primary direct
_atom_sites_solution_secondary difmap
_audit_creation_method SHELXL-97
_cell_angle_alpha 67.000(5)
_cell_angle_beta 72.669(4)
_cell_angle_gamma 79.114(4)
_cell_formula_units_Z 1
_cell_length_a 11.8990(6)
_cell_length_b 12.7120(7)
_cell_length_c 14.0190(7)
_cell_measurement_reflns_used 9043
_cell_measurement_temperature 293(2)
_cell_measurement_theta_max 29.8
_cell_measurement_theta_min 4.2
_cell_volume 1856.98(18)
_computing_cell_refinement CrysAlis
_computing_data_collection 'CrysAlis (Oxford Diffraction, 2006)'
_computing_data_reduction CrysAlis
_computing_structure_refinement 'SHELXL-97 (Sheldrick, 1997)'
_computing_structure_solution 'SHELXS-97 (Sheldrick, 1997)'
_diffrn_ambient_temperature 293(2)
_diffrn_detector_area_resol_mean 10.0
_diffrn_measured_fraction_theta_full 0.993
_diffrn_measured_fraction_theta_max 0.849
_diffrn_measurement_device_type 'Oxford Diffraction Gemini R Ultra'
_diffrn_measurement_method '\w scan'
_diffrn_radiation_monochromator graphite
_diffrn_radiation_source 'fine-focus sealed tube'
_diffrn_radiation_type MoK\a
_diffrn_radiation_wavelength 0.71073
_diffrn_reflns_av_R_equivalents 0.0414
_diffrn_reflns_av_sigmaI/netI 0.1321
_diffrn_reflns_limit_h_max 15
_diffrn_reflns_limit_h_min -14
_diffrn_reflns_limit_k_max 16
_diffrn_reflns_limit_k_min -17
_diffrn_reflns_limit_l_max 19
_diffrn_reflns_limit_l_min -17
_diffrn_reflns_number 13984
_diffrn_reflns_theta_full 25.00
_diffrn_reflns_theta_max 29.80
_diffrn_reflns_theta_min 4.21
_exptl_absorpt_coefficient_mu 0.641
_exptl_absorpt_correction_T_max 0.912
_exptl_absorpt_correction_T_min 0.868
_exptl_absorpt_correction_type multi-scan
_exptl_absorpt_process_details
;
CrysAlis (Oxford Diffraction, 2006)
;
_exptl_crystal_colour colorless
_exptl_crystal_density_diffrn 1.444
_exptl_crystal_density_method 'not measured'
_exptl_crystal_description block
_exptl_crystal_F_000 822
_exptl_crystal_size_max 0.22
_exptl_crystal_size_mid 0.17
_exptl_crystal_size_min 0.15
_refine_diff_density_max 0.529
_refine_diff_density_min -0.498
_refine_diff_density_rms 0.073
_refine_ls_extinction_method none
_refine_ls_goodness_of_fit_ref 0.812
_refine_ls_hydrogen_treatment mixed
_refine_ls_matrix_type full
_refine_ls_number_parameters 490
_refine_ls_number_reflns 9043
_refine_ls_number_restraints 1
_refine_ls_restrained_S_all 0.814
_refine_ls_R_factor_all 0.1014
_refine_ls_R_factor_gt 0.0463
_refine_ls_shift/su_max 0.001
_refine_ls_shift/su_mean 0.000
_refine_ls_structure_factor_coef Fsqd
_refine_ls_weighting_details 'calc w=1/[\s^2^(Fo^2^)+(0.0258P)^2^+0.0000P] where P=(Fo^2^+2Fc^2^)/3'
_refine_ls_weighting_scheme calc
_refine_ls_wR_factor_gt 0.0713
_refine_ls_wR_factor_ref 0.0802
_reflns_number_gt 5018
_reflns_number_total 9043
_reflns_threshold_expression >2sigma(I)
_cod_data_source_file cg200005q_si_002.cif
_cod_data_source_block compound1
_cod_depositor_comments
;
The following automatic conversions were performed:

'_symmetry_cell_setting' value 'Triclinic' changed to 'triclinic'
according to /home/saulius/struct/CIF-dictionaries/cif_core.dic
dictionary named 'cif_core.dic' version 2.4.1 from 2010-06-29.

Automatic conversion script
Id: cif_fix_values 1715 2011-07-08 13:25:40Z adriana 
;
_cod_original_cell_volume 1856.98(16)
_cod_original_sg_symbol_Hall '-P 1  '
_cod_original_sg_symbol_H-M 'P -1 '
_cod_database_code 4500593

loop_
_symmetry_equiv_pos_as_xyz
'x, y, z'
'-x, -y, -z'

loop_
_atom_site_label
_atom_site_type_symbol
_atom_site_fract_x
_atom_site_fract_y
_atom_site_fract_z
_atom_site_U_iso_or_equiv
_atom_site_adp_type
_atom_site_occupancy
_atom_site_symmetry_multiplicity
_atom_site_calc_flag
_atom_site_refinement_flags
Cd1 Cd 0.83566(2) 0.20249(2) 0.74699(2) 0.03713(8) Uani 1 1 d .
C1 C 0.8161(4) 0.4690(3) 0.8683(3) 0.0518(10) Uani 1 1 d .
C2 C 0.7049(5) 0.5240(4) 0.8850(3) 0.0743(14) Uani 1 1 d .
H2 H 0.6430 0.4950 0.8778 0.089 Uiso 1 1 calc R
C3 C 0.6816(7) 0.6208(5) 0.9123(4) 0.122(2) Uani 1 1 d .
H3 H 0.6056 0.6564 0.9239 0.146 Uiso 1 1 calc R
C4 C 0.7731(11) 0.6617(6) 0.9215(6) 0.140(4) Uani 1 1 d .
H4 H 0.7591 0.7276 0.9384 0.168 Uiso 1 1 calc R
C5 C 0.8844(9) 0.6107(7) 0.9071(5) 0.128(3) Uani 1 1 d .
H5 H 0.9450 0.6409 0.9149 0.154 Uiso 1 1 calc R
C6 C 0.9074(5) 0.5118(4) 0.8804(3) 0.0849(16) Uani 1 1 d .
H6 H 0.9833 0.4756 0.8709 0.102 Uiso 1 1 calc R
C7 C 0.8371(4) 0.3691(3) 0.8332(3) 0.0480(9) Uani 1 1 d .
C8 C 0.6907(4) 0.1167(4) 0.6678(3) 0.0524(10) Uani 1 1 d .
C9 C 0.5820(3) 0.0921(3) 0.6480(3) 0.0420(8) Uani 1 1 d .
C10 C 0.4908(3) 0.1765(3) 0.6300(3) 0.0482(10) Uani 1 1 d .
H10 H 0.4981 0.2493 0.6270 0.058 Uiso 1 1 calc R
C11 C 0.3893(4) 0.1540(3) 0.6163(3) 0.0576(11) Uani 1 1 d .
H11 H 0.3281 0.2114 0.6051 0.069 Uiso 1 1 calc R
C12 C 0.3779(4) 0.0474(4) 0.6191(3) 0.0662(12) Uani 1 1 d .
H12 H 0.3090 0.0328 0.6097 0.079 Uiso 1 1 calc R
C13 C 0.4672(4) -0.0373(4) 0.6357(3) 0.0693(12) Uani 1 1 d .
H13 H 0.4594 -0.1093 0.6371 0.083 Uiso 1 1 calc R
C14 C 0.5690(4) -0.0156(3) 0.6503(3) 0.0573(10) Uani 1 1 d .
H14 H 0.6297 -0.0736 0.6619 0.069 Uiso 1 1 calc R
C15 C 0.9534(3) 0.3144(3) 0.4872(3) 0.0525(10) Uani 1 1 d .
H15 H 0.8896 0.2986 0.4709 0.063 Uiso 1 1 calc R
C16 C 1.0562(3) 0.3490(3) 0.4157(3) 0.0556(10) Uani 1 1 d .
H16 H 1.0759 0.3615 0.3430 0.067 Uiso 1 1 calc R
C17 C 1.0610(3) 0.3350(3) 0.5736(3) 0.0443(9) Uani 1 1 d .
H17 H 1.0875 0.3367 0.6290 0.053 Uiso 1 1 calc R
C18 C 1.2472(3) 0.3877(3) 0.4311(2) 0.0366(8) Uani 1 1 d .
C19 C 1.2868(3) 0.4672(3) 0.4561(3) 0.0415(8) Uani 1 1 d .
H19 H 1.2351 0.5048 0.4991 0.050 Uiso 1 1 calc R
C20 C 1.4041(3) 0.4897(3) 0.4160(3) 0.0424(9) Uani 1 1 d .
H20 H 1.4316 0.5415 0.4340 0.051 Uiso 1 1 calc R
C21 C 1.4813(3) 0.4371(2) 0.3497(2) 0.0353(8) Uani 1 1 d .
C22 C 1.4397(3) 0.3579(3) 0.3258(3) 0.0421(8) Uani 1 1 d .
H22 H 1.4904 0.3213 0.2814 0.050 Uiso 1 1 calc R
C23 C 1.3232(3) 0.3335(3) 0.3679(3) 0.0452(9) Uani 1 1 d .
H23 H 1.2963 0.2791 0.3528 0.054 Uiso 1 1 calc R
C24 C 1.6223(3) 0.5835(2) 0.2399(2) 0.0345(7) Uani 1 1 d .
C25 C 1.5346(3) 0.6612(3) 0.1990(2) 0.0385(8) Uani 1 1 d .
H25 H 1.4608 0.6373 0.2110 0.046 Uiso 1 1 calc R
C26 C 1.5574(3) 0.7743(3) 0.1404(2) 0.0395(8) Uani 1 1 d .
H26 H 1.4977 0.8270 0.1148 0.047 Uiso 1 1 calc R
C27 C 1.6670(3) 0.8097(2) 0.1195(2) 0.0336(7) Uani 1 1 d .
C28 C 1.7559(3) 0.7323(3) 0.1582(3) 0.0414(8) Uani 1 1 d .
H28 H 1.8305 0.7559 0.1439 0.050 Uiso 1 1 calc R
C29 C 1.7330(3) 0.6201(3) 0.2181(3) 0.0407(8) Uani 1 1 d .
H29 H 1.7925 0.5679 0.2445 0.049 Uiso 1 1 calc R
C30 C 1.6852(3) 0.3789(2) 0.2787(3) 0.0361(8) Uani 1 1 d .
C31 C 1.7145(3) 0.2825(3) 0.3613(3) 0.0386(8) Uani 1 1 d .
H31 H 1.6855 0.2797 0.4315 0.046 Uiso 1 1 calc R
C32 C 1.7864(3) 0.1903(3) 0.3403(3) 0.0392(8) Uani 1 1 d .
H32 H 1.8053 0.1262 0.3962 0.047 Uiso 1 1 calc R
C33 C 1.8293(3) 0.1946(3) 0.2366(3) 0.0375(8) Uani 1 1 d .
C34 C 1.8047(3) 0.2925(3) 0.1531(3) 0.0483(9) Uani 1 1 d .
H34 H 1.8365 0.2967 0.0827 0.058 Uiso 1 1 calc R
C35 C 1.7333(3) 0.3834(3) 0.1745(3) 0.0497(9) Uani 1 1 d .
H35 H 1.7172 0.4486 0.1183 0.060 Uiso 1 1 calc R
C36 C 1.8900(4) 0.0626(3) 0.1341(3) 0.0638(12) Uani 1 1 d .
H36 H 1.8464 0.0993 0.0831 0.077 Uiso 1 1 calc R
C37 C 1.9694(3) 0.0186(3) 0.2656(3) 0.0452(9) Uani 1 1 d .
H37 H 1.9897 0.0218 0.3236 0.054 Uiso 1 1 calc R
C38 C 1.9592(3) -0.0354(3) 0.1446(3) 0.0581(11) Uani 1 1 d .
H38 H 1.9710 -0.0783 0.1013 0.070 Uiso 1 1 calc R
C39 C 1.7521(3) 0.9722(3) -0.0420(3) 0.0562(10) Uani 1 1 d .
H39 H 1.8002 0.9280 -0.0804 0.067 Uiso 1 1 calc R
C40 C 1.6280(3) 1.0203(3) 0.0849(3) 0.0450(9) Uani 1 1 d .
H40 H 1.5740 1.0177 0.1491 0.054 Uiso 1 1 calc R
C41 C 1.6643(3) 1.1153(3) 0.0008(3) 0.0398(8) Uani 1 1 d .
H41 H 1.6401 1.1901 -0.0017 0.048 Uiso 1 1 calc R
O1 O 0.9333(3) 0.3108(2) 0.8310(2) 0.0792(9) Uani 1 1 d .
O2 O 0.7544(2) 0.34876(19) 0.80559(19) 0.0562(7) Uani 1 1 d .
O1W O 0.8923(7) 0.9502(5) 0.5333(4) 0.094(2) Uani 0.50 1 d PD
O3 O 0.6932(2) 0.2148(2) 0.6664(2) 0.0629(7) Uani 1 1 d .
O4 O 0.7687(3) 0.0383(3) 0.6890(2) 0.0830(9) Uani 1 1 d .
N1 N 1.6012(2) 0.4664(2) 0.3040(2) 0.0394(7) Uani 1 1 d .
N2 N 1.1261(2) 0.3623(2) 0.4719(2) 0.0402(7) Uani 1 1 d .
N3 N 0.9560(2) 0.3058(2) 0.5864(2) 0.0432(7) Uani 1 1 d .
N4 N 1.6854(2) 0.9284(2) 0.0578(2) 0.0366(6) Uani 1 1 d .
N5 N 1.8957(2) 0.0982(2) 0.2126(2) 0.0392(7) Uani 1 1 d .
N6 N 2.0095(2) -0.0634(2) 0.2273(2) 0.0436(7) Uani 1 1 d .
N7 N 1.7414(3) 1.0857(2) -0.0794(2) 0.0447(7) Uani 1 1 d .
H1WA H 0.857(3) 0.907(3) 0.579(2) 0.067 Uiso 1 1 d D

loop_
_atom_site_aniso_label
_atom_site_aniso_U_11
_atom_site_aniso_U_22
_atom_site_aniso_U_33
_atom_site_aniso_U_23
_atom_site_aniso_U_13
_atom_site_aniso_U_12
Cd1 0.03206(14) 0.03034(14) 0.03848(14) -0.00719(10) -0.00046(11) -0.00301(10)
C1 0.079(3) 0.038(2) 0.033(2) -0.0050(17) -0.014(2) -0.009(2)
C2 0.114(4) 0.057(3) 0.059(3) -0.026(2) -0.037(3) 0.013(3)
C3 0.206(8) 0.082(4) 0.087(4) -0.051(3) -0.061(5) 0.049(4)
C4 0.290(12) 0.068(4) 0.086(5) -0.038(3) -0.056(7) -0.032(6)
C5 0.208(9) 0.116(6) 0.082(4) -0.034(4) -0.021(6) -0.093(6)
C6 0.108(4) 0.097(4) 0.058(3) -0.027(3) -0.005(3) -0.056(3)
C7 0.067(3) 0.035(2) 0.031(2) -0.0024(16) -0.009(2) -0.005(2)
C8 0.046(2) 0.073(3) 0.038(2) -0.023(2) 0.0001(19) -0.013(2)
C9 0.044(2) 0.045(2) 0.0358(19) -0.0157(16) -0.0017(18) -0.0131(18)
C10 0.062(3) 0.045(2) 0.036(2) -0.0093(17) -0.009(2) -0.017(2)
C11 0.058(3) 0.064(3) 0.048(2) -0.012(2) -0.019(2) -0.007(2)
C12 0.064(3) 0.077(3) 0.064(3) -0.021(2) -0.018(2) -0.027(3)
C13 0.074(3) 0.055(3) 0.092(3) -0.035(2) -0.019(3) -0.018(2)
C14 0.056(3) 0.051(2) 0.065(3) -0.026(2) -0.012(2) 0.003(2)
C15 0.042(2) 0.068(3) 0.048(2) -0.0161(19) -0.012(2) -0.014(2)
C16 0.044(2) 0.082(3) 0.036(2) -0.0132(19) -0.009(2) -0.015(2)
C17 0.037(2) 0.054(2) 0.037(2) -0.0103(17) -0.0039(18) -0.0130(17)
C18 0.0298(19) 0.0329(19) 0.0334(18) -0.0013(15) -0.0015(16) -0.0041(15)
C19 0.034(2) 0.0358(19) 0.045(2) -0.0152(16) 0.0042(17) -0.0007(15)
C20 0.037(2) 0.034(2) 0.052(2) -0.0181(17) 0.0011(18) -0.0078(16)
C21 0.0286(18) 0.0280(18) 0.0387(19) -0.0050(15) -0.0025(16) -0.0022(14)
C22 0.038(2) 0.038(2) 0.045(2) -0.0146(16) -0.0013(18) -0.0040(16)
C23 0.041(2) 0.040(2) 0.051(2) -0.0121(17) -0.0074(19) -0.0117(17)
C24 0.0299(18) 0.0263(17) 0.0386(18) -0.0067(15) -0.0026(16) -0.0029(14)
C25 0.0293(19) 0.0341(19) 0.044(2) -0.0063(16) -0.0056(16) -0.0079(15)
C26 0.036(2) 0.0346(19) 0.0422(19) -0.0061(16) -0.0139(17) 0.0007(15)
C27 0.0361(19) 0.0298(18) 0.0305(17) -0.0080(14) -0.0033(16) -0.0069(15)
C28 0.0313(19) 0.040(2) 0.047(2) -0.0104(17) -0.0039(17) -0.0098(16)
C29 0.0278(18) 0.035(2) 0.050(2) -0.0067(16) -0.0084(17) -0.0015(15)
C30 0.0270(18) 0.0266(18) 0.044(2) -0.0079(16) -0.0020(16) 0.0002(14)
C31 0.035(2) 0.038(2) 0.0373(19) -0.0104(16) -0.0046(16) -0.0032(16)
C32 0.039(2) 0.0314(18) 0.040(2) -0.0074(16) -0.0119(18) 0.0041(15)
C33 0.0290(18) 0.0340(19) 0.043(2) -0.0097(16) -0.0069(16) 0.0004(14)
C34 0.050(2) 0.044(2) 0.036(2) -0.0091(17) -0.0034(18) 0.0099(18)
C35 0.055(2) 0.034(2) 0.040(2) 0.0009(17) -0.0098(19) 0.0079(18)
C36 0.068(3) 0.062(3) 0.083(3) -0.038(2) -0.050(3) 0.023(2)
C37 0.044(2) 0.048(2) 0.042(2) -0.0167(18) -0.0168(19) 0.0101(18)
C38 0.060(3) 0.056(3) 0.073(3) -0.037(2) -0.028(2) 0.011(2)
C39 0.063(3) 0.036(2) 0.050(2) -0.0150(19) 0.017(2) -0.0108(19)
C40 0.052(2) 0.038(2) 0.035(2) -0.0124(17) 0.0022(18) -0.0037(18)
C41 0.042(2) 0.0310(19) 0.040(2) -0.0098(17) -0.0053(18) -0.0019(16)
O1 0.075(2) 0.072(2) 0.095(2) -0.0375(18) -0.029(2) 0.0154(18)
O2 0.0660(18) 0.0474(15) 0.0588(16) -0.0192(13) -0.0156(15) -0.0122(13)
O1W 0.142(6) 0.075(5) 0.021(3) -0.012(3) -0.002(3) 0.055(4)
O3 0.0532(17) 0.0638(18) 0.0798(19) -0.0306(15) -0.0116(15) -0.0206(14)
O4 0.063(2) 0.100(2) 0.102(2) -0.049(2) -0.038(2) 0.0125(19)
N1 0.0276(15) 0.0281(15) 0.0482(17) -0.0070(13) 0.0038(13) -0.0049(12)
N2 0.0306(16) 0.0412(17) 0.0361(16) -0.0008(13) -0.0034(14) -0.0100(13)
N3 0.0302(17) 0.0469(18) 0.0420(18) -0.0073(14) -0.0023(14) -0.0085(13)
N4 0.0385(17) 0.0285(15) 0.0317(15) -0.0046(13) 0.0024(13) -0.0088(13)
N5 0.0360(16) 0.0343(15) 0.0477(17) -0.0178(14) -0.0139(15) 0.0086(13)
N6 0.0443(18) 0.0367(17) 0.0436(17) -0.0144(14) -0.0084(15) 0.0071(14)
N7 0.049(2) 0.0330(17) 0.0383(17) -0.0088(14) 0.0071(15) -0.0081(14)

loop_
_atom_type_symbol
_atom_type_description
_atom_type_scat_dispersion_real
_atom_type_scat_dispersion_imag
_atom_type_scat_source
C C 0.0033 0.0016 'International Tables Vol C Tables 4.2.6.8 and 6.1.1.4'
H H 0.0000 0.0000 'International Tables Vol C Tables 4.2.6.8 and 6.1.1.4'
O O 0.0106 0.0060 'International Tables Vol C Tables 4.2.6.8 and 6.1.1.4'
Cd Cd -0.8075 1.2024 'International Tables Vol C Tables 4.2.6.8 and 6.1.1.4'
N N 0.0061 0.0033 'International Tables Vol C Tables 4.2.6.8 and 6.1.1.4'

loop_
_geom_angle_atom_site_label_1
_geom_angle_atom_site_label_2
_geom_angle_atom_site_label_3
_geom_angle
_geom_angle_site_symmetry_1
_geom_angle_site_symmetry_3
O3 Cd1 O2 95.41(10) . .
O3 Cd1 N6 127.84(10) . 2_856
O2 Cd1 N6 136.19(9) . 2_856
O3 Cd1 N3 91.29(9) . .
O2 Cd1 N3 98.22(9) . .
N6 Cd1 N3 88.49(10) 2_856 .
O3 Cd1 N7 97.40(9) . 1_446
O2 Cd1 N7 84.44(9) . 1_446
N6 Cd1 N7 83.46(10) 2_856 1_446
N3 Cd1 N7 170.65(10) . 1_446
C2 C1 C6 118.5(4) . .
C2 C1 C7 120.0(4) . .
C6 C1 C7 121.5(4) . .
C1 C2 C3 122.4(5) . .
C1 C2 H2 118.8 . .
C3 C2 H2 118.8 . .
C4 C3 C2 117.6(7) . .
C4 C3 H3 121.2 . .
C2 C3 H3 121.2 . .
C3 C4 C5 122.7(7) . .
C3 C4 H4 118.6 . .
C5 C4 H4 118.6 . .
C4 C5 C6 119.5(7) . .
C4 C5 H5 120.3 . .
C6 C5 H5 120.3 . .
C1 C6 C5 119.3(6) . .
C1 C6 H6 120.4 . .
C5 C6 H6 120.4 . .
O1 C7 O2 123.0(4) . .
O1 C7 C1 119.9(4) . .
O2 C7 C1 117.1(4) . .
O4 C8 O3 123.9(4) . .
O4 C8 C9 118.9(4) . .
O3 C8 C9 117.1(4) . .
C10 C9 C14 118.2(3) . .
C10 C9 C8 120.0(3) . .
C14 C9 C8 121.7(4) . .
C11 C10 C9 120.7(3) . .
C11 C10 H10 119.6 . .
C9 C10 H10 119.6 . .
C12 C11 C10 120.3(4) . .
C12 C11 H11 119.8 . .
C10 C11 H11 119.8 . .
C13 C12 C11 120.2(4) . .
C13 C12 H12 119.9 . .
C11 C12 H12 119.9 . .
C12 C13 C14 119.8(4) . .
C12 C13 H13 120.1 . .
C14 C13 H13 120.1 . .
C13 C14 C9 120.7(4) . .
C13 C14 H14 119.6 . .
C9 C14 H14 119.6 . .
C16 C15 N3 110.6(3) . .
C16 C15 H15 124.7 . .
N3 C15 H15 124.7 . .
C15 C16 N2 106.3(3) . .
C15 C16 H16 126.9 . .
N2 C16 H16 126.9 . .
N3 C17 N2 112.8(3) . .
N3 C17 H17 123.6 . .
N2 C17 H17 123.6 . .
C23 C18 C19 120.1(3) . .
C23 C18 N2 119.7(3) . .
C19 C18 N2 120.2(3) . .
C20 C19 C18 119.0(3) . .
C20 C19 H19 120.5 . .
C18 C19 H19 120.5 . .
C21 C20 C19 121.4(3) . .
C21 C20 H20 119.3 . .
C19 C20 H20 119.3 . .
C20 C21 C22 118.6(3) . .
C20 C21 N1 120.6(3) . .
C22 C21 N1 120.8(3) . .
C23 C22 C21 120.0(3) . .
C23 C22 H22 120.0 . .
C21 C22 H22 120.0 . .
C18 C23 C22 121.0(3) . .
C18 C23 H23 119.5 . .
C22 C23 H23 119.5 . .
C25 C24 C29 119.2(3) . .
C25 C24 N1 121.4(3) . .
C29 C24 N1 119.4(3) . .
C26 C25 C24 119.7(3) . .
C26 C25 H25 120.2 . .
C24 C25 H25 120.2 . .
C27 C26 C25 120.6(3) . .
C27 C26 H26 119.7 . .
C25 C26 H26 119.7 . .
C26 C27 C28 120.2(3) . .
C26 C27 N4 118.1(3) . .
C28 C27 N4 121.7(3) . .
C29 C28 C27 119.3(3) . .
C29 C28 H28 120.3 . .
C27 C28 H28 120.3 . .
C28 C29 C24 121.0(3) . .
C28 C29 H29 119.5 . .
C24 C29 H29 119.5 . .
C35 C30 C31 118.5(3) . .
C35 C30 N1 122.1(3) . .
C31 C30 N1 119.3(3) . .
C32 C31 C30 121.0(3) . .
C32 C31 H31 119.5 . .
C30 C31 H31 119.5 . .
C33 C32 C31 119.5(3) . .
C33 C32 H32 120.2 . .
C31 C32 H32 120.2 . .
C32 C33 C34 119.9(3) . .
C32 C33 N5 121.1(3) . .
C34 C33 N5 118.9(3) . .
C35 C34 C33 120.1(3) . .
C35 C34 H34 119.9 . .
C33 C34 H34 119.9 . .
C34 C35 C30 120.8(3) . .
C34 C35 H35 119.6 . .
C30 C35 H35 119.6 . .
C38 C36 N5 106.8(3) . .
C38 C36 H36 126.6 . .
N5 C36 H36 126.6 . .
N6 C37 N5 113.0(3) . .
N6 C37 H37 123.5 . .
N5 C37 H37 123.5 . .
C36 C38 N6 110.6(3) . .
C36 C38 H38 124.7 . .
N6 C38 H38 124.7 . .
N7 C39 N4 112.0(3) . .
N7 C39 H39 124.0 . .
N4 C39 H39 124.0 . .
C41 C40 N4 107.0(3) . .
C41 C40 H40 126.5 . .
N4 C40 H40 126.5 . .
C40 C41 N7 109.9(3) . .
C40 C41 H41 125.0 . .
N7 C41 H41 125.0 . .
C7 O2 Cd1 103.0(2) . .
C8 O3 Cd1 106.2(2) . .
C30 N1 C24 118.3(3) . .
C30 N1 C21 115.9(2) . .
C24 N1 C21 118.4(2) . .
C17 N2 C16 105.7(3) . .
C17 N2 C18 128.0(3) . .
C16 N2 C18 126.0(3) . .
C17 N3 C15 104.6(3) . .
C17 N3 Cd1 125.4(2) . .
C15 N3 Cd1 126.6(2) . .
C39 N4 C40 105.9(3) . .
C39 N4 C27 127.2(3) . .
C40 N4 C27 126.5(3) . .
C37 N5 C36 105.1(3) . .
C37 N5 C33 128.4(3) . .
C36 N5 C33 126.3(3) . .
C37 N6 C38 104.6(3) . .
C37 N6 Cd1 131.4(2) . 2_856
C38 N6 Cd1 122.4(2) . 2_856
C39 N7 C41 105.2(3) . .
C39 N7 Cd1 124.9(3) . 1_664
C41 N7 Cd1 129.9(2) . 1_664

loop_
_geom_bond_atom_site_label_1
_geom_bond_atom_site_label_2
_geom_bond_distance
_geom_bond_site_symmetry_2
Cd1 O3 2.253(2) .
Cd1 O2 2.260(2) .
Cd1 N6 2.306(3) 2_856
Cd1 N3 2.307(3) .
Cd1 N7 2.359(3) 1_446
C1 C2 1.374(6) .
C1 C6 1.382(5) .
C1 C7 1.489(5) .
C2 C3 1.383(6) .
C2 H2 0.9300 .
C3 C4 1.350(9) .
C3 H3 0.9300 .
C4 C5 1.354(10) .
C4 H4 0.9300 .
C5 C6 1.404(8) .
C5 H5 0.9300 .
C6 H6 0.9300 .
C7 O1 1.239(4) .
C7 O2 1.259(4) .
C8 O4 1.236(4) .
C8 O3 1.246(4) .
C8 C9 1.510(5) .
C9 C10 1.380(5) .
C9 C14 1.394(5) .
C10 C11 1.374(5) .
C10 H10 0.9300 .
C11 C12 1.371(5) .
C11 H11 0.9300 .
C12 C13 1.365(5) .
C12 H12 0.9300 .
C13 C14 1.380(5) .
C13 H13 0.9300 .
C14 H14 0.9300 .
C15 C16 1.351(5) .
C15 N3 1.360(4) .
C15 H15 0.9300 .
C16 N2 1.373(4) .
C16 H16 0.9300 .
C17 N3 1.312(4) .
C17 N2 1.345(4) .
C17 H17 0.9300 .
C18 C23 1.357(5) .
C18 C19 1.385(4) .
C18 N2 1.431(4) .
C19 C20 1.380(4) .
C19 H19 0.9300 .
C20 C21 1.378(4) .
C20 H20 0.9300 .
C21 C22 1.386(4) .
C21 N1 1.433(4) .
C22 C23 1.377(4) .
C22 H22 0.9300 .
C23 H23 0.9300 .
C24 C25 1.384(4) .
C24 C29 1.387(4) .
C24 N1 1.430(4) .
C25 C26 1.382(4) .
C25 H25 0.9300 .
C26 C27 1.371(4) .
C26 H26 0.9300 .
C27 C28 1.384(4) .
C27 N4 1.437(4) .
C28 C29 1.375(4) .
C28 H28 0.9300 .
C29 H29 0.9300 .
C30 C35 1.383(5) .
C30 C31 1.390(4) .
C30 N1 1.428(4) .
C31 C32 1.390(4) .
C31 H31 0.9300 .
C32 C33 1.373(4) .
C32 H32 0.9300 .
C33 C34 1.390(4) .
C33 N5 1.427(4) .
C34 C35 1.376(5) .
C34 H34 0.9300 .
C35 H35 0.9300 .
C36 C38 1.339(5) .
C36 N5 1.366(4) .
C36 H36 0.9300 .
C37 N6 1.304(4) .
C37 N5 1.346(4) .
C37 H37 0.9300 .
C38 N6 1.356(4) .
C38 H38 0.9300 .
C39 N7 1.324(4) .
C39 N4 1.339(4) .
C39 H39 0.9300 .
C40 C41 1.347(4) .
C40 N4 1.365(4) .
C40 H40 0.9300 .
C41 N7 1.353(4) .
C41 H41 0.9300 .
O1W H1WA 0.732(18) .
N6 Cd1 2.306(3) 2_856
N7 Cd1 2.359(3) 1_664

loop_
_geom_torsion_atom_site_label_1
_geom_torsion_atom_site_label_2
_geom_torsion_atom_site_label_3
_geom_torsion_atom_site_label_4
_geom_torsion
_geom_torsion_site_symmetry_1
_geom_torsion_site_symmetry_4
C6 C1 C2 C3 0.7(6) . .
C7 C1 C2 C3 -176.6(4) . .
C1 C2 C3 C4 0.5(8) . .
C2 C3 C4 C5 -1.2(11) . .
C3 C4 C5 C6 0.7(12) . .
C2 C1 C6 C5 -1.2(6) . .
C7 C1 C6 C5 176.0(4) . .
C4 C5 C6 C1 0.6(9) . .
C2 C1 C7 O1 -171.0(4) . .
C6 C1 C7 O1 11.9(5) . .
C2 C1 C7 O2 9.8(5) . .
C6 C1 C7 O2 -167.4(3) . .
O4 C8 C9 C10 176.5(3) . .
O3 C8 C9 C10 -0.3(5) . .
O4 C8 C9 C14 -1.7(5) . .
O3 C8 C9 C14 -178.4(3) . .
C14 C9 C10 C11 1.0(5) . .
C8 C9 C10 C11 -177.3(3) . .
C9 C10 C11 C12 -0.8(5) . .
C10 C11 C12 C13 0.1(6) . .
C11 C12 C13 C14 0.4(7) . .
C12 C13 C14 C9 -0.2(6) . .
C10 C9 C14 C13 -0.4(6) . .
C8 C9 C14 C13 177.8(3) . .
N3 C15 C16 N2 0.2(4) . .
C23 C18 C19 C20 -0.2(5) . .
N2 C18 C19 C20 179.7(3) . .
C18 C19 C20 C21 1.7(5) . .
C19 C20 C21 C22 -1.7(5) . .
C19 C20 C21 N1 176.4(3) . .
C20 C21 C22 C23 0.1(4) . .
N1 C21 C22 C23 -178.0(3) . .
C19 C18 C23 C22 -1.3(5) . .
N2 C18 C23 C22 178.7(3) . .
C21 C22 C23 C18 1.4(5) . .
C29 C24 C25 C26 -2.0(5) . .
N1 C24 C25 C26 177.9(3) . .
C24 C25 C26 C27 1.9(5) . .
C25 C26 C27 C28 -0.7(5) . .
C25 C26 C27 N4 179.8(3) . .
C26 C27 C28 C29 -0.4(5) . .
N4 C27 C28 C29 179.1(3) . .
C27 C28 C29 C24 0.2(5) . .
C25 C24 C29 C28 1.0(5) . .
N1 C24 C29 C28 -178.9(3) . .
C35 C30 C31 C32 -2.7(4) . .
N1 C30 C31 C32 173.4(3) . .
C30 C31 C32 C33 0.1(4) . .
C31 C32 C33 C34 2.6(5) . .
C31 C32 C33 N5 -175.1(3) . .
C32 C33 C34 C35 -2.7(5) . .
N5 C33 C34 C35 175.1(3) . .
C33 C34 C35 C30 0.1(5) . .
C31 C30 C35 C34 2.6(5) . .
N1 C30 C35 C34 -173.3(3) . .
N5 C36 C38 N6 -0.3(5) . .
N4 C40 C41 N7 1.3(4) . .
O1 C7 O2 Cd1 -4.0(4) . .
C1 C7 O2 Cd1 175.2(2) . .
O3 Cd1 O2 C7 -166.4(2) . .
N6 Cd1 O2 C7 22.2(3) 2_856 .
N3 Cd1 O2 C7 -74.3(2) . .
N7 Cd1 O2 C7 96.7(2) 1_446 .
O4 C8 O3 Cd1 -13.6(5) . .
C9 C8 O3 Cd1 163.0(2) . .
O2 Cd1 O3 C8 -152.3(2) . .
N6 Cd1 O3 C8 20.2(3) 2_856 .
N3 Cd1 O3 C8 109.3(2) . .
N7 Cd1 O3 C8 -67.2(3) 1_446 .
C35 C30 N1 C24 -43.5(4) . .
C31 C30 N1 C24 140.5(3) . .
C35 C30 N1 C21 105.9(4) . .
C31 C30 N1 C21 -70.1(3) . .
C25 C24 N1 C30 132.0(3) . .
C29 C24 N1 C30 -48.1(4) . .
C25 C24 N1 C21 -16.7(4) . .
C29 C24 N1 C21 163.2(3) . .
C20 C21 N1 C30 153.0(3) . .
C22 C21 N1 C30 -29.0(4) . .
C20 C21 N1 C24 -57.6(4) . .
C22 C21 N1 C24 120.4(3) . .
N3 C17 N2 C16 0.0(4) . .
N3 C17 N2 C18 -173.8(3) . .
C15 C16 N2 C17 -0.1(4) . .
C15 C16 N2 C18 173.8(3) . .
C23 C18 N2 C17 129.9(4) . .
C19 C18 N2 C17 -50.1(5) . .
C23 C18 N2 C16 -42.7(4) . .
C19 C18 N2 C16 137.4(3) . .
N2 C17 N3 C15 0.2(4) . .
N2 C17 N3 Cd1 160.6(2) . .
C16 C15 N3 C17 -0.2(4) . .
C16 C15 N3 Cd1 -160.4(3) . .
O3 Cd1 N3 C17 178.5(3) . .
O2 Cd1 N3 C17 82.8(3) . .
N6 Cd1 N3 C17 -53.7(3) 2_856 .
N7 Cd1 N3 C17 -23.1(8) 1_446 .
O3 Cd1 N3 C15 -25.3(3) . .
O2 Cd1 N3 C15 -121.0(3) . .
N6 Cd1 N3 C15 102.5(3) 2_856 .
N7 Cd1 N3 C15 133.0(6) 1_446 .
N7 C39 N4 C40 0.6(4) . .
N7 C39 N4 C27 174.0(3) . .
C41 C40 N4 C39 -1.1(3) . .
C41 C40 N4 C27 -174.6(3) . .
C26 C27 N4 C39 -110.5(4) . .
C28 C27 N4 C39 70.0(4) . .
C26 C27 N4 C40 61.5(4) . .
C28 C27 N4 C40 -117.9(4) . .
N6 C37 N5 C36 -0.2(4) . .
N6 C37 N5 C33 175.1(3) . .
C38 C36 N5 C37 0.3(4) . .
C38 C36 N5 C33 -175.2(3) . .
C32 C33 N5 C37 -32.5(5) . .
C34 C33 N5 C37 149.7(3) . .
C32 C33 N5 C36 141.9(4) . .
C34 C33 N5 C36 -35.8(5) . .
N5 C37 N6 C38 0.1(4) . .
N5 C37 N6 Cd1 165.3(2) . 2_856
C36 C38 N6 C37 0.1(4) . .
C36 C38 N6 Cd1 -166.7(3) . 2_856
N4 C39 N7 C41 0.2(4) . .
N4 C39 N7 Cd1 -177.8(2) . 1_664
C40 C41 N7 C39 -0.9(4) . .
C40 C41 N7 Cd1 177.0(2) . 1_664
